data_4108541
loop_
_publ_author_name
'Frances Namuswe'
'Gary D. Kasper'
'Amy A. Narducci Sarjeant'
'Takahiro Hayashi'
'Courtney M. Krest'
'Michael T. Green'
'Pierre Mo\"enne-Loccoz'
'David P. Goldberg'

_publ_section_title
;
 Rational Tuning of the Thiolate Donor in Model Complexes of Superoxide
 Reductase: Direct Evidence for a trans Influence in FeIII-OOR Complexes
;
_journal_name_full 'Journal of the American Chemical Society'
_journal_page_first 14189
_journal_page_last 14200
_journal_paper_doi 10.1021/ja8031828
_journal_volume 130
_journal_year 2008
_chemical_formula_moiety 'C17 H30 Fe N5 O2 S, B F4'
_chemical_formula_sum 'C17 H30 B F4 Fe N5 O2 S'
_chemical_formula_weight 511.18
_chemical_name_systematic
; 
 ? 
;
_space_group_IT_number 33
_symmetry_cell_setting orthorhombic
_symmetry_space_group_name_Hall 'P 2c -2n'
_symmetry_space_group_name_H-M 'P n a 21'
_atom_sites_solution_hydrogens geom
_atom_sites_solution_primary direct
_atom_sites_solution_secondary difmap
_audit_creation_date
;
'Mon Jan 08 17:21:16 2007'
;
_audit_creation_method SHELXL-97
_cell_angle_alpha 90.00
_cell_angle_beta 90.00
_cell_angle_gamma 90.00
_cell_formula_units_Z 4
_cell_length_a 16.0267(3)
_cell_length_b 13.6455(3)
_cell_length_c 10.1189(2)
_cell_measurement_reflns_used 10203
_cell_measurement_theta_max 26.9996
_cell_measurement_theta_min 3.8133
_cell_volume 2212.93(8)
_computing_cell_refinement 'Oxford Diffraction CrysAlis RED'
_computing_data_collection 'Oxford Diffraction CrysAlis CCD'
_computing_data_reduction 'Oxford Diffraction CrysAlis RED'
_computing_molecular_graphics 'Sheldrick, G.M. (2000). SHELXTL v6.10.'
_computing_publication_material 'Sheldrick, G.M. (2000). SHELXTL v6.10.'
_computing_structure_refinement 'Sheldrick, G.M. (2000). SHELXTL v6.10.'
_computing_structure_solution 'Sheldrick, G.M. (2000). SHELXTL v6.10.'
_diffrn_ambient_temperature 110
_diffrn_detector_area_resol_mean 15.9890
_diffrn_measured_fraction_theta_full 0.996
_diffrn_measured_fraction_theta_max 0.996
_diffrn_measurement_details 'see scan set'
_diffrn_measurement_device Kappa
_diffrn_measurement_device_type Xcalibur3
_diffrn_measurement_method ' omega scans'
_diffrn_orient_matrix_UB_11 -0.0318973536
_diffrn_orient_matrix_UB_12 -0.0462174322
_diffrn_orient_matrix_UB_13 -0.0023379722
_diffrn_orient_matrix_UB_21 0.0162388269
_diffrn_orient_matrix_UB_22 -0.0031958607
_diffrn_orient_matrix_UB_23 -0.0429559367
_diffrn_orient_matrix_UB_31 0.0602181389
_diffrn_orient_matrix_UB_32 -0.0236359800
_diffrn_orient_matrix_UB_33 0.0103539233
_diffrn_radiation_monochromator graphite
_diffrn_radiation_source 'Enhance (Mo) X-ray Source'
_diffrn_radiation_type 'Mo K\a'
_diffrn_radiation_wavelength 0.71073
_diffrn_reflns_av_R_equivalents 0.0387
_diffrn_reflns_av_sigmaI/netI 0.0251
_diffrn_reflns_limit_h_max 20
_diffrn_reflns_limit_h_min -20
_diffrn_reflns_limit_k_max 17
_diffrn_reflns_limit_k_min -17
_diffrn_reflns_limit_l_max 12
_diffrn_reflns_limit_l_min -12
_diffrn_reflns_number 21316
_diffrn_reflns_resolution_max 0.78
_diffrn_reflns_theta_full 27.07
_diffrn_reflns_theta_max 27.07
_diffrn_reflns_theta_min 3.82
_diffrn_source_current 40
_diffrn_source_power 2
_diffrn_source_voltage 50
_diffrn_standards_interval_count 2
_diffrn_standards_interval_time 50
_exptl_absorpt_coefficient_mu 0.837
_exptl_absorpt_correction_T_max 0.853
_exptl_absorpt_correction_T_min 0.704
_exptl_absorpt_correction_type analytical
_exptl_absorpt_process_details
;
CrysAlis RED, Oxford Diffraction Ltd.,
Version 1.171.31.7 (release 18-10-2006 CrysAlis171 .NET)
(compiled Oct 18 2006,16:28:17)
Analytical numeric absorption correction using a multifaceted crystal
   model based on expressions derived by R.C. Clark & J.S. Reid.
(Clark, R. C. & Reid, J. S. (1995). Acta Cryst. A51, 887-897)
;
_exptl_crystal_colour 'dark red'
_exptl_crystal_density_diffrn 1.534
_exptl_crystal_description prism
_exptl_crystal_F_000 1064
_exptl_crystal_size_max 0.6703
_exptl_crystal_size_mid 0.5843
_exptl_crystal_size_min 0.2705
_refine_diff_density_max 0.881
_refine_diff_density_min -0.702
_refine_diff_density_rms 0.116
_refine_ls_abs_structure_details 'Flack H D (1983), Acta Cryst. A39, 876-881'
_refine_ls_abs_structure_Flack 0.54(6)
_refine_ls_extinction_method none
_refine_ls_goodness_of_fit_ref 1.080
_refine_ls_hydrogen_treatment constr
_refine_ls_matrix_type full
_refine_ls_number_parameters 272
_refine_ls_number_reflns 4709
_refine_ls_number_restraints 35
_refine_ls_restrained_S_all 1.087
_refine_ls_R_factor_all 0.1115
_refine_ls_R_factor_gt 0.0831
_refine_ls_shift/su_max 0.002
_refine_ls_shift/su_mean 0.000
_refine_ls_structure_factor_coef Fsqd
_refine_ls_weighting_details 'calc w=1/[\s^2^(Fo^2^)+(0.1454P)^2^+4.8291P] where P=(Fo^2^+2Fc^2^)/3'
_refine_ls_weighting_scheme calc
_refine_ls_wR_factor_gt 0.2256
_refine_ls_wR_factor_ref 0.2648
_reflns_number_gt 3461
_reflns_number_total 4709
_reflns_threshold_expression >2sigma(I)
_cod_data_source_file ja8031828_si_004.cif
_cod_data_source_block x0327
_cod_database_code 4108541
_audit_creation_method_reference
;
CrysAlis RED, Oxford Diffraction Ltd.,
Version 1.171.31.7 (release 18-10-2006 CrysAlis171 .NET)
(compiled Oct 18 2006,16:28:17)
;
_computing_data_collection_reference
;
CrysAlis CCD, Oxford Diffraction Ltd.,
Version 1.171.31.7 (release 18-10-2006 CrysAlis171 .NET)
(compiled Oct 18 2006,16:28:17)
;
_computing_cell_refinment_reference
;
CrysAlis RED, Oxford Diffraction Ltd.,
Version 1.171.31.7 (release 18-10-2006 CrysAlis171 .NET)
(compiled Oct 18 2006,16:28:17)
;
_computing_data_reduction_reference
;
CrysAlis RED, Oxford Diffraction Ltd.,
Version 1.171.31.7 (release 18-10-2006 CrysAlis171 .NET)
(compiled Oct 18 2006,16:28:17)
;
_cell_measurement_resolution_max 0.78
_jhu_your_name_here 'Dr. Amy A Sarjeant'
_jhu_your_lab_here 'NCB 240'
_jhu_your_phone_number_here x6-8569
_jhu_your_email_here xray@jhu.edu
_jhu_institutional_source 'Goldberg Lab'
_jhu_submitting_scientist 'Frances Namuswe'
_jhu_scientist_phone x6-7464
_jhu_scientist_email frances@jhu.edu
_jhu_identifying_number x0327
_jhu_xray_labbook II-48
_jhu_crystalization_labbook
;
;
_jhu_crystalization_solvent
;
;
_jhu_crystalization_method
;
;
_jhu_diffraction_detector_distance 50
_jhu_quality_factor 4

loop_
_symmetry_equiv_pos_as_xyz
'x, y, z'
'-x, -y, z+1/2'
'-x+1/2, y+1/2, z+1/2'
'x+1/2, -y+1/2, z'

loop_
_atom_site_label
_atom_site_type_symbol
_atom_site_fract_x
_atom_site_fract_y
_atom_site_fract_z
_atom_site_U_iso_or_equiv
_atom_site_adp_type
_atom_site_occupancy
_atom_site_symmetry_multiplicity
_atom_site_calc_flag
_atom_site_refinement_flags
_atom_site_disorder_assembly
_atom_site_disorder_group
Fe1 Fe 0.66985(4) 0.05682(6) 0.2061(3) 0.0468(3) Uani 1 1 d . . .
S1 S 0.54037(8) 0.13454(10) 0.2065(4) 0.0517(4) Uani 1 1 d . . .
N1 N 0.6782(9) -0.0241(8) 0.0263(11) 0.170(9) Uani 1 1 d D . .
H1C H 0.7240 -0.0660 0.0249 0.204 Uiso 1 1 calc R A .
N2 N 0.7416(10) 0.1393(18) 0.0732(13) 0.272(17) Uani 1 1 d D . .
H2C H 0.6965 0.1784 0.0493 0.327 Uiso 1 1 calc R A .
N3 N 0.7472(9) 0.0859(10) 0.3735(12) 0.155(7) Uani 1 1 d D . .
H3C H 0.7961 0.0496 0.3658 0.186 Uiso 1 1 calc R A .
N4 N 0.6324(5) -0.0731(7) 0.2932(14) 0.157(8) Uani 1 1 d D . .
H4C H 0.6816 -0.1093 0.2955 0.188 Uiso 1 1 calc R A .
C1 C 0.6751(17) 0.0382(12) -0.0866(12) 0.24(2) Uani 1 1 d D A .
H1A H 0.6232 0.0775 -0.0891 0.290 Uiso 1 1 calc R . .
H1B H 0.6809 0.0009 -0.1700 0.290 Uiso 1 1 calc R . .
C2 C 0.7508(16) 0.1007(19) -0.0589(17) 0.43(4) Uani 1 1 d D A .
H2A H 0.8022 0.0608 -0.0653 0.516 Uiso 1 1 calc R . .
H2B H 0.7544 0.1549 -0.1237 0.516 Uiso 1 1 calc R . .
C3 C 0.7870(8) 0.2218(15) 0.1311(19) 0.49(5) Uani 1 1 d D . .
H3A H 0.7471 0.2757 0.1487 0.587 Uiso 1 1 calc R . .
H3B H 0.8283 0.2460 0.0661 0.587 Uiso 1 1 calc R . .
C4 C 0.8320(7) 0.1966(13) 0.2586(16) 0.133(8) Uani 1 1 d D . .
H4A H 0.8734 0.2481 0.2798 0.159 Uiso 1 1 calc R A .
H4B H 0.8619 0.1335 0.2487 0.159 Uiso 1 1 calc R . .
C5 C 0.7679(19) 0.1889(10) 0.369(3) 0.26(2) Uani 1 1 d D . .
H5A H 0.7918 0.2109 0.4544 0.318 Uiso 1 1 calc R . .
H5B H 0.7179 0.2289 0.3492 0.318 Uiso 1 1 calc R . .
C6 C 0.7115(13) 0.0691(12) 0.5047(14) 0.117(5) Uani 1 1 d D . .
H6A H 0.6660 0.1167 0.5210 0.140 Uiso 1 1 calc R . .
H6B H 0.7550 0.0791 0.5729 0.140 Uiso 1 1 calc R . .
C7 C 0.6775(9) -0.0346(11) 0.5143(13) 0.136(8) Uani 1 1 d D . .
H7A H 0.7252 -0.0793 0.4996 0.163 Uiso 1 1 calc R A .
H7B H 0.6596 -0.0441 0.6071 0.163 Uiso 1 1 calc R . .
C8 C 0.6080(10) -0.0708(16) 0.4294(15) 0.26(3) Uani 1 1 d D . .
H8A H 0.5917 -0.1375 0.4580 0.315 Uiso 1 1 calc R . .
H8B H 0.5589 -0.0274 0.4398 0.315 Uiso 1 1 calc R . .
C9 C 0.5712(12) -0.1454(15) 0.253(3) 0.27(2) Uani 1 1 d D . .
H9A H 0.5148 -0.1304 0.2873 0.320 Uiso 1 1 calc R . .
H9B H 0.5875 -0.2127 0.2789 0.320 Uiso 1 1 calc R . .
C10 C 0.5777(13) -0.1293(14) 0.106(3) 0.62(7) Uani 1 1 d D . .
H10A H 0.5181 -0.1390 0.0834 0.746 Uiso 1 1 calc R A .
H10B H 0.6040 -0.1925 0.0822 0.746 Uiso 1 1 calc R . .
C11 C 0.6031(10) -0.0715(13) -0.0148(19) 0.184(15) Uani 1 1 d D A .
H11A H 0.6134 -0.1154 -0.0911 0.221 Uiso 1 1 calc R . .
H11B H 0.5598 -0.0230 -0.0391 0.221 Uiso 1 1 calc R . .
O1 O 0.5671(10) 0.6105(11) 0.3370(17) 0.070(4) Uiso 0.50 1 d P A 1
O2 O 0.5798(8) 0.6138(10) 0.1239(14) 0.057(3) Uiso 0.50 1 d P A 1
C12 C 0.5550(13) 0.2684(14) 0.2211(15) 0.047(6) Uiso 0.50 1 d PD A 1
C13 C 0.5629(11) 0.3261(10) 0.1065(18) 0.055(6) Uiso 0.50 1 d PD A 1
H13A H 0.5633 0.2963 0.0217 0.066 Uiso 0.50 1 calc PR A 1
C14 C 0.5704(9) 0.4282(9) 0.1190(15) 0.039(3) Uiso 0.50 1 d PD A 1
H14A H 0.5737 0.4690 0.0431 0.046 Uiso 0.50 1 calc PR A 1
C15 C 0.5728(10) 0.4681(12) 0.2456(15) 0.045(4) Uiso 0.50 1 d PD A 1
C16 C 0.5622(14) 0.4085(12) 0.356(2) 0.060(5) Uiso 0.50 1 d PD A 1
H16A H 0.5610 0.4381 0.4408 0.072 Uiso 0.50 1 calc PR A 1
C17 C 0.5534(14) 0.3080(13) 0.347(2) 0.059(6) Uiso 0.50 1 d PD A 1
H17A H 0.5466 0.2682 0.4230 0.070 Uiso 0.50 1 calc PR A 1
N5 N 0.5793(13) 0.5691(17) 0.260(2) 0.072(5) Uiso 0.50 1 d P A 1
O1' O 0.6000(11) 0.6178(14) 0.2423(18) 0.093(5) Uiso 0.50 1 d P A 2
O2' O 0.5764(10) 0.6038(12) 0.0405(16) 0.077(4) Uiso 0.50 1 d P A 2
C12' C 0.5526(9) 0.2577(11) 0.1947(13) 0.030(4) Uiso 0.50 1 d PD A 2
C13' C 0.5562(9) 0.3103(9) 0.0772(15) 0.034(4) Uiso 0.50 1 d PD A 2
H13B H 0.5551 0.2734 -0.0024 0.041 Uiso 0.50 1 calc PR A 2
C14' C 0.5612(10) 0.4122(9) 0.0648(14) 0.037(3) Uiso 0.50 1 d PD A 2
H14B H 0.5627 0.4442 -0.0186 0.045 Uiso 0.50 1 calc PR A 2
C15' C 0.5639(8) 0.4636(9) 0.1847(12) 0.033(3) Uiso 0.50 1 d PD A 2
C16' C 0.5654(11) 0.4174(10) 0.3072(14) 0.047(4) Uiso 0.50 1 d PD A 2
H16B H 0.5719 0.4537 0.3866 0.056 Uiso 0.50 1 calc PR A 2
C17' C 0.5570(10) 0.3158(10) 0.3088(18) 0.040(4) Uiso 0.50 1 d PD A 2
H17B H 0.5540 0.2839 0.3922 0.048 Uiso 0.50 1 calc PR A 2
N5' N 0.5708(9) 0.5705(10) 0.1814(16) 0.049(3) Uiso 0.50 1 d P A 2
B1 B 0.6549(4) 0.3429(5) 0.7014(19) 0.0567(17) Uani 1 1 d . . .
F1 F 0.5917(4) 0.2810(7) 0.7219(18) 0.163(4) Uani 1 1 d . . .
F2 F 0.6932(9) 0.3316(11) 0.5939(10) 0.160(5) Uani 1 1 d . . .
F3 F 0.7099(9) 0.3104(11) 0.794(2) 0.260(11) Uani 1 1 d . . .
F4 F 0.6424(13) 0.4313(7) 0.743(2) 0.248(10) Uani 1 1 d . . .

loop_
_atom_site_aniso_label
_atom_site_aniso_U_11
_atom_site_aniso_U_22
_atom_site_aniso_U_33
_atom_site_aniso_U_23
_atom_site_aniso_U_13
_atom_site_aniso_U_12
Fe1 0.0326(4) 0.0557(5) 0.0523(5) -0.0002(8) -0.0009(7) -0.0064(3)
S1 0.0396(6) 0.0402(6) 0.0752(9) -0.0028(15) -0.0020(14) -0.0008(5)
N1 0.28(2) 0.135(11) 0.095(8) -0.062(8) -0.063(10) 0.146(14)
N2 0.105(11) 0.59(5) 0.124(10) 0.12(2) 0.039(9) -0.13(2)
N3 0.154(13) 0.189(14) 0.122(9) 0.048(9) 0.031(9) 0.132(12)
N4 0.051(5) 0.096(7) 0.32(2) 0.089(10) 0.071(8) 0.024(4)
C1 0.55(6) 0.128(16) 0.049(7) -0.006(8) -0.004(15) 0.17(3)
C2 0.49(7) 0.39(5) 0.40(5) 0.34(5) 0.39(5) 0.28(5)
C3 0.036(6) 0.38(4) 1.05(11) 0.52(6) 0.09(2) -0.006(12)
C4 0.050(6) 0.127(11) 0.22(2) -0.039(11) -0.017(8) -0.009(6)
C5 0.43(5) 0.078(11) 0.29(3) 0.049(15) 0.23(3) 0.094(19)
C6 0.122(13) 0.129(14) 0.100(11) -0.032(9) -0.002(10) -0.017(10)
C7 0.092(10) 0.23(2) 0.089(9) 0.076(11) 0.044(7) 0.069(12)
C8 0.15(2) 0.31(4) 0.33(4) 0.24(4) 0.19(3) 0.16(3)
C9 0.132(16) 0.109(16) 0.56(6) -0.08(2) 0.20(3) -0.071(13)
C10 0.15(2) 0.095(13) 1.6(2) 0.33(5) -0.39(6) -0.094(15)
C11 0.17(2) 0.133(16) 0.25(3) -0.119(19) -0.16(2) 0.078(15)
B1 0.040(3) 0.052(3) 0.078(5) -0.004(8) 0.003(7) -0.016(3)
F1 0.086(4) 0.189(7) 0.213(11) 0.027(11) 0.001(8) -0.083(5)
F2 0.166(10) 0.196(12) 0.119(7) -0.030(7) 0.047(6) -0.100(9)
F3 0.128(8) 0.184(11) 0.47(3) 0.175(14) -0.160(13) -0.068(8)
F4 0.37(2) 0.090(6) 0.28(3) -0.070(11) -0.028(18) 0.029(8)

loop_
_atom_type_symbol
_atom_type_description
_atom_type_scat_dispersion_real
_atom_type_scat_dispersion_imag
_atom_type_scat_source
C C 0.0033 0.0016 'International Tables Vol C Tables 4.2.6.8 and 6.1.1.4'
H H 0.0000 0.0000 'International Tables Vol C Tables 4.2.6.8 and 6.1.1.4'
B B 0.0013 0.0007 'International Tables Vol C Tables 4.2.6.8 and 6.1.1.4'
N N 0.0061 0.0033 'International Tables Vol C Tables 4.2.6.8 and 6.1.1.4'
O O 0.0106 0.0060 'International Tables Vol C Tables 4.2.6.8 and 6.1.1.4'
F F 0.0171 0.0103 'International Tables Vol C Tables 4.2.6.8 and 6.1.1.4'
S S 0.1246 0.1234 'International Tables Vol C Tables 4.2.6.8 and 6.1.1.4'
Fe Fe 0.3463 0.8444 'International Tables Vol C Tables 4.2.6.8 and 6.1.1.4'

loop_
_exptl_crystal_face_index_h
_exptl_crystal_face_index_k
_exptl_crystal_face_index_l
_exptl_crystal_face_perp_dist
5.00 19.00 0.00 0.1256
7.00 10.00 -12.00 0.2166
8.00 -18.00 1.00 0.1309
-4.00 -19.00 1.00 0.1273
0.00 -10.00 12.00 0.2898
-10.00 17.00 1.00 0.1504
6.00 9.00 12.00 0.2171
-5.00 -10.00 -12.00 0.3189
6.00 0.00 14.00 0.2559
-20.00 8.00 0.00 0.2677
-13.00 -15.00 -3.00 0.2046
13.00 -16.00 1.00 0.1669
-13.00 7.00 -10.00 0.2351
11.00 17.00 0.00 0.1409
4.00 -19.00 1.00 0.1251
-11.00 -17.00 0.00 0.1578
-7.00 -18.00 3.00 0.1723
-16.00 -14.00 1.00 0.2016

loop_
_geom_angle_atom_site_label_1
_geom_angle_atom_site_label_2
_geom_angle_atom_site_label_3
_geom_angle
N4 Fe1 N2 153.2(8)
N4 Fe1 N1 86.4(6)
N2 Fe1 N1 72.3(6)
N4 Fe1 N3 89.4(6)
N2 Fe1 N3 95.2(5)
N1 Fe1 N3 137.4(4)
N4 Fe1 S1 97.5(2)
N2 Fe1 S1 104.2(7)
N1 Fe1 S1 107.0(3)
N3 Fe1 S1 115.5(3)
C12' S1 C12 8.7(5)
C12' S1 Fe1 110.3(5)
C12 S1 Fe1 109.7(6)
C1 N1 C11 90.4(15)
C1 N1 Fe1 111.9(8)
C11 N1 Fe1 115.5(11)
C1 N1 H1C 112.4
C11 N1 H1C 112.4
Fe1 N1 H1C 112.4
C2 N2 C3 126.9(12)
C2 N2 Fe1 117.0(10)
C3 N2 Fe1 115.4(8)
C2 N2 H2C 92.8
C3 N2 H2C 92.8
Fe1 N2 H2C 92.8
C5 N3 C6 105.6(12)
C5 N3 Fe1 106.8(16)
C6 N3 Fe1 117.6(12)
C5 N3 H3C 108.8
C6 N3 H3C 108.8
Fe1 N3 H3C 108.8
C8 N4 C9 95.7(13)
C8 N4 Fe1 118.0(11)
C9 N4 Fe1 131.3(13)
C8 N4 H4C 102.7
C9 N4 H4C 102.7
Fe1 N4 H4C 102.7
N1 C1 C2 99.2(14)
N1 C1 C11 44.9(8)
C2 C1 C11 144.0(12)
N1 C1 H1A 111.9
C2 C1 H1A 111.9
C11 C1 H1A 86.1
N1 C1 H1B 111.9
C2 C1 H1B 111.9
C11 C1 H1B 88.8
H1A C1 H1B 109.6
N2 C2 C1 107.2(11)
N2 C2 H2A 110.3
C1 C2 H2A 110.3
N2 C2 H2B 110.3
C1 C2 H2B 110.3
H2A C2 H2B 108.5
N2 C3 C4 113.7(13)
N2 C3 H3A 108.8
C4 C3 H3A 108.8
N2 C3 H3B 108.8
C4 C3 H3B 108.8
H3A C3 H3B 107.7
C3 C4 C5 108.6(16)
C3 C4 H4A 110.0
C5 C4 H4A 110.0
C3 C4 H4B 110.0
C5 C4 H4B 110.0
H4A C4 H4B 108.3
N3 C5 C4 104.1(12)
N3 C5 H5A 110.9
C4 C5 H5A 110.9
N3 C5 H5B 110.9
C4 C5 H5B 110.9
H5A C5 H5B 109.0
N3 C6 C7 110.1(12)
N3 C6 H6A 109.6
C7 C6 H6A 109.6
N3 C6 H6B 109.6
C7 C6 H6B 109.6
H6A C6 H6B 108.2
C8 C7 C6 122.7(14)
C8 C7 H7A 106.7
C6 C7 H7A 106.7
C8 C7 H7B 106.7
C6 C7 H7B 106.7
H7A C7 H7B 106.6
N4 C8 C7 110.9(12)
N4 C8 H8A 109.5
C7 C8 H8A 109.5
N4 C8 H8B 109.5
C7 C8 H8B 109.5
H8A C8 H8B 108.0
N4 C9 C10 97.5(16)
N4 C9 H9A 112.3
C10 C9 H9A 112.3
N4 C9 H9B 112.3
C10 C9 H9B 112.3
H9A C9 H9B 109.9
C9 C10 C11 153.4(18)
C9 C10 H10A 98.2
C11 C10 H10A 98.2
C9 C10 H10B 98.2
C11 C10 H10B 98.2
H10A C10 H10B 103.8
N1 C11 C10 103.1(13)
N1 C11 C1 44.7(8)
C10 C11 C1 146.0(12)
N1 C11 H11A 111.1
C10 C11 H11A 111.1
C1 C11 H11A 94.2
N1 C11 H11B 111.1
C10 C11 H11B 111.1
C1 C11 H11B 79.4
H11A C11 H11B 109.1
C17 C12 C13 122.8(19)
C17 C12 S1 117.3(12)
C13 C12 S1 119.9(12)
C14 C13 C12 119.2(16)
C14 C13 H13A 120.4
C12 C13 H13A 120.4
C15 C14 C13 118.2(14)
C15 C14 H14A 120.9
C13 C14 H14A 120.9
N5 C15 C16 120.2(15)
N5 C15 C14 119.2(15)
C16 C15 C14 120.4(16)
C17 C16 C15 122.6(19)
C17 C16 H16A 118.7
C15 C16 H16A 118.7
C16 C17 C12 117(2)
C16 C17 H17A 121.7
C12 C17 H17A 121.7
O1 N5 C15 130(2)
O1 N5 O2 120(2)
C15 N5 O2 107.7(16)
C13' C12' C17' 114.2(16)
C13' C12' S1 125.2(12)
C17' C12' S1 120.5(10)
C12' C13' C14' 126.3(16)
C12' C13' H13B 116.8
C14' C13' H13B 116.8
C13' C14' C15' 114.9(14)
C13' C14' H14B 122.6
C15' C14' H14B 122.6
C16' C15' C14' 123.0(12)
C16' C15' N5' 118.1(12)
C14' C15' N5' 118.8(11)
C15' C16' C17' 117.4(15)
C15' C16' H16B 121.3
C17' C16' H16B 121.3
C16' C17' C12' 123.9(17)
C16' C17' H17B 118.1
C12' C17' H17B 118.1
O1' N5' C15' 131.4(17)
O1' N5' O2' 111.1(18)
C15' N5' O2' 109.2(13)
F2 B1 F4 118.1(15)
F2 B1 F1 115.3(13)
F4 B1 F1 114.9(14)
F2 B1 F3 103.7(12)
F4 B1 F3 100.4(17)
F1 B1 F3 100.3(12)

loop_
_geom_bond_atom_site_label_1
_geom_bond_atom_site_label_2
_geom_bond_distance
Fe1 N4 2.069(9)
Fe1 N2 2.097(11)
Fe1 N1 2.132(10)
Fe1 N3 2.137(16)
Fe1 S1 2.3305(15)
S1 C12' 1.696(15)
S1 C12 1.85(2)
N1 C1 1.425(9)
N1 C11 1.429(10)
N1 H1C 0.9300
N2 C2 1.444(10)
N2 C3 1.463(10)
N2 H2C 0.9300
N3 C5 1.445(10)
N3 C6 1.463(9)
N3 H3C 0.9300
N4 C8 1.432(9)
N4 C9 1.450(9)
N4 H4C 0.9300
C1 C2 1.509(10)
C1 C11 2.02(3)
C1 H1A 0.9900
C1 H1B 0.9900
C2 H2A 0.9900
C2 H2B 0.9900
C3 C4 1.517(10)
C3 H3A 0.9900
C3 H3B 0.9900
C4 C5 1.524(10)
C4 H4A 0.9900
C4 H4B 0.9900
C5 H5A 0.9900
C5 H5B 0.9900
C6 C7 1.520(9)
C6 H6A 0.9900
C6 H6B 0.9900
C7 C8 1.491(10)
C7 H7A 0.9900
C7 H7B 0.9900
C8 H8A 0.9900
C8 H8B 0.9900
C9 C10 1.507(10)
C9 H9A 0.9900
C9 H9B 0.9900
C10 C11 1.511(10)
C10 H10A 0.9900
C10 H10B 0.9900
C11 H11A 0.9900
C11 H11B 0.9900
O1 N5 0.98(2)
O2 N5 1.51(3)
C12 C17 1.382(10)
C12 C13 1.407(9)
C13 C14 1.404(10)
C13 H13A 0.9500
C14 C15 1.393(9)
C14 H14A 0.9500
C15 N5 1.39(3)
C15 C16 1.391(9)
C16 C17 1.381(10)
C16 H16A 0.9500
C17 H17A 0.9500
O1' N5' 1.01(2)
O2' N5' 1.50(2)
C12' C13' 1.390(9)
C12' C17' 1.403(9)
C13' C14' 1.399(9)
C13' H13B 0.9500
C14' C15' 1.402(9)
C14' H14B 0.9500
C15' C16' 1.391(10)
C15' N5' 1.463(18)
C16' C17' 1.393(9)
C16' H16B 0.9500
C17' H17B 0.9500
B1 F2 1.259(19)
B1 F4 1.294(14)
B1 F1 1.334(9)
B1 F3 1.360(19)

loop_
_geom_torsion_atom_site_label_1
_geom_torsion_atom_site_label_2
_geom_torsion_atom_site_label_3
_geom_torsion_atom_site_label_4
_geom_torsion
N4 Fe1 S1 C12' 158.9(7)
N2 Fe1 S1 C12' -37.0(7)
N1 Fe1 S1 C12' -112.6(7)
N3 Fe1 S1 C12' 65.9(7)
N4 Fe1 S1 C12 149.7(7)
N2 Fe1 S1 C12 -46.2(7)
N1 Fe1 S1 C12 -121.7(7)
N3 Fe1 S1 C12 56.7(7)
N4 Fe1 N1 C1 159.2(14)
N2 Fe1 N1 C1 -37.4(15)
N3 Fe1 N1 C1 -115.5(14)
S1 Fe1 N1 C1 62.4(14)
N4 Fe1 N1 C11 57.7(10)
N2 Fe1 N1 C11 -139.0(12)
N3 Fe1 N1 C11 142.9(11)
S1 Fe1 N1 C11 -39.1(11)
N4 Fe1 N2 C2 43(2)
N1 Fe1 N2 C2 3.9(17)
N3 Fe1 N2 C2 142.2(18)
S1 Fe1 N2 C2 -99.8(19)
N4 Fe1 N2 C3 -127.8(14)
N1 Fe1 N2 C3 -167.2(16)
N3 Fe1 N2 C3 -28.8(15)
S1 Fe1 N2 C3 89.1(14)
N4 Fe1 N3 C5 -163.2(9)
N2 Fe1 N3 C5 43.3(11)
N1 Fe1 N3 C5 112.7(11)
S1 Fe1 N3 C5 -65.1(9)
N4 Fe1 N3 C6 -44.8(11)
N2 Fe1 N3 C6 161.7(12)
N1 Fe1 N3 C6 -128.9(11)
S1 Fe1 N3 C6 53.3(12)
N2 Fe1 N4 C8 147.3(13)
N1 Fe1 N4 C8 -175.5(9)
N3 Fe1 N4 C8 46.9(9)
S1 Fe1 N4 C8 -68.8(9)
N2 Fe1 N4 C9 -84.5(17)
N1 Fe1 N4 C9 -47.3(13)
N3 Fe1 N4 C9 175.1(13)
S1 Fe1 N4 C9 59.4(13)
C11 N1 C1 C2 177.6(15)
Fe1 N1 C1 C2 59.8(17)
Fe1 N1 C1 C11 -117.8(12)
C3 N2 C2 C1 -163(2)
Fe1 N2 C2 C1 27(3)
N1 C1 C2 N2 -53(2)
C11 C1 C2 N2 -50(4)
C2 N2 C3 C4 -124(3)
Fe1 N2 C3 C4 45.6(17)
N2 C3 C4 C5 -75.2(17)
C6 N3 C5 C4 159.6(19)
Fe1 N3 C5 C4 -74(2)
C3 C4 C5 N3 94(2)
C5 N3 C6 C7 173.0(18)
Fe1 N3 C6 C7 53.9(18)
N3 C6 C7 C8 -62.5(19)
C9 N4 C8 C7 157.3(17)
Fe1 N4 C8 C7 -59.1(16)
C6 C7 C8 N4 65.0(18)
C8 N4 C9 C10 164.7(19)
Fe1 N4 C9 C10 29(2)
N4 C9 C10 C11 -16(6)
C1 N1 C11 C10 -167.1(16)
Fe1 N1 C11 C10 -52.5(16)
Fe1 N1 C11 C1 114.6(11)
C9 C10 C11 N1 33(6)
C9 C10 C11 C1 17(7)
C2 C1 C11 N1 -4(3)
N1 C1 C11 C10 23(3)
C2 C1 C11 C10 19(5)
C12' S1 C12 C17 171(8)
Fe1 S1 C12 C17 -92.9(14)
C12' S1 C12 C13 -5(6)
Fe1 S1 C12 C13 90.3(11)
C17 C12 C13 C14 0.6(17)
S1 C12 C13 C14 177.3(14)
C12 C13 C14 C15 2.4(15)
C13 C14 C15 N5 -179.4(16)
C13 C14 C15 C16 -4(2)
N5 C15 C16 C17 178.4(19)
C14 C15 C16 C17 3(3)
C15 C16 C17 C12 0(3)
C13 C12 C17 C16 -2(2)
S1 C12 C17 C16 -178.4(17)
C16 C15 N5 O1 -13(4)
C14 C15 N5 O1 162(2)
C16 C15 N5 O2 -173.4(17)
C14 C15 N5 O2 2(2)
C12 S1 C12' C13' 177(8)
Fe1 S1 C12' C13' 89.7(10)
C12 S1 C12' C17' -5(6)
Fe1 S1 C12' C17' -92.7(11)
C17' C12' C13' C14' -1.8(13)
S1 C12' C13' C14' 175.9(13)
C12' C13' C14' C15' 0.9(15)
C13' C14' C15' C16' 2.9(19)
C13' C14' C15' N5' 178.8(12)
C14' C15' C16' C17' -5(2)
N5' C15' C16' C17' 178.7(14)
C15' C16' C17' C12' 4(2)
C13' C12' C17' C16' -0.9(18)
S1 C12' C17' C16' -178.7(14)
C16' C15' N5' O1' 30(3)
C14' C15' N5' O1' -146(2)
C16' C15' N5' O2' 174.5(13)
C14' C15' N5' O2' -1.6(18)

loop_
_diffrn_scan_number
_diffrn_scan_type
_diffrn_scan_start
_diffrn_scan_end
_diffrn_scan_width
_diffrn_scan_exptime
_diffrn_scan_omega
_diffrn_scan_theta
_diffrn_scan_kappa
_diffrn_scan_phi
_diffrn_scan_omega1
_diffrn_scan_theta1
_diffrn_scan_frames
1 omega -22.00 16.00 1.00 20.00 - 26.28 108.00 -38.00 0.00 0.00 38
2 omega -19.00 16.00 1.00 20.00 - 26.28 108.00 135.00 0.00 0.00 35
3 omega -5.00 48.00 1.00 20.00 - 26.28 75.00 0.00 0.00 0.00 53
4 omega -38.00 -2.00 1.00 20.00 - 26.28 -45.00 240.00 0.00 0.00 36
5 omega 6.00 35.00 1.00 20.00 - -26.90 45.00 120.00 0.00 0.00 29
6 omega -23.00 5.00 1.00 20.00 - -26.90 108.00 -38.00 0.00 0.00 28
7 omega -41.71 108.29 1.00 20.00 - 32.00 11.00 250.00 0.00 0.00 150
8 omega -108.63 -19.63 1.00 20.00 - -28.00 161.00 40.00 0.00 0.00 89
9 omega -79.01 47.99 1.00 20.00 - -28.00 21.00 0.00 0.00 0.00 127
